data_2018477
loop_
_publ_author_name
'Vera, Daniela B.'
'Osa Codesido, Nicol\'as'
'De Candia, Ariel G.'
'Albor\'es, Pablo'
'Slep, Leonardo D.'

_publ_section_title
;
 Chlorido(4,4'-dimethoxy-2,2'-bipyridine)(1,4,7-trimethyl-1,4,7-triazacyclononane)ruthenium(II)
 perchlorate acetonitrile disolvate and
 aqua(4,4'-dimethoxy-2,2'-bipyridine)(1,4,7-trimethyl-1,4,7-triazacyclononane)ruthenium(II)
 bis(perchlorate) dihydrate
;
_journal_coeditor_code GZ3210
_journal_issue 5
_journal_name_full 'Acta Crystallographica Section C'
_journal_page_first m127
_journal_page_last m130
_journal_paper_doi 10.1107/S0108270112015259
_journal_volume 68
_journal_year 2012
_chemical_formula_iupac '[Ru Cl (C9 H21 N3) (C12 H12 N2 O2)] Cl O4, 2C2 H3 N'
_chemical_formula_moiety 'C21 H33 Cl N5 O2 Ru +, Cl O4 -, 2(C2 H3 N)'
_chemical_formula_sum 'C25 H39 Cl2 N7 O6 Ru'
_chemical_formula_weight 705.60
_chemical_name_systematic
;
Chlorido(4,4'-dimethoxy-2,2'-bipyridine)(1,4,7-trimethyl-1,4,7-
triazacyclononane)ruthenium(II) perchlorate acetonitrile disolvate
;
_space_group_IT_number 15
_symmetry_cell_setting monoclinic
_symmetry_space_group_name_Hall '-C 2yc'
_symmetry_space_group_name_H-M 'C 1 2/c 1'
_atom_sites_solution_hydrogens geom
_atom_sites_solution_primary direct
_atom_sites_solution_secondary difmap
_audit_creation_method SHELXL97
_cell_angle_alpha 90.00
_cell_angle_beta 98.603(6)
_cell_angle_gamma 90.00
_cell_formula_units_Z 8
_cell_length_a 17.8073(9)
_cell_length_b 12.3587(7)
_cell_length_c 28.5276(18)
_cell_measurement_reflns_used 4271
_cell_measurement_temperature 298(2)
_cell_measurement_theta_max 28.8797
_cell_measurement_theta_min 3.5925
_cell_volume 6207.6(6)
_computing_cell_refinement 'CrysAlis PRO (Oxford Diffraction, 2010)'
_computing_data_collection 'CrysAlis PRO (Oxford Diffraction, 2010)'
_computing_data_reduction 'CrysAlis PRO (Oxford Diffraction, 2010)'
_computing_molecular_graphics 'WinGX (Farrugia, 1999)'
_computing_publication_material 'DIAMOND (Crystal Impact, 1999)'
_computing_structure_refinement 'SHELXL97 (Sheldrick, 2008)'
_computing_structure_solution 'SHELXS97 (Sheldrick, 2008)'
_diffrn_ambient_temperature 298(2)
_diffrn_detector_area_resol_mean 16.1158
_diffrn_measured_fraction_theta_full 0.985
_diffrn_measured_fraction_theta_max 0.985
_diffrn_measurement_device_type 'Oxford Diffraction Xcalibur Eos Gemini'
_diffrn_measurement_method '\w scans'
_diffrn_radiation_monochromator graphite
_diffrn_radiation_type MoK\a
_diffrn_radiation_wavelength 0.71073
_diffrn_reflns_av_R_equivalents 0.0512
_diffrn_reflns_av_sigmaI/netI 0.0778
_diffrn_reflns_limit_h_max 19
_diffrn_reflns_limit_h_min -22
_diffrn_reflns_limit_k_max 14
_diffrn_reflns_limit_k_min -15
_diffrn_reflns_limit_l_max 36
_diffrn_reflns_limit_l_min -36
_diffrn_reflns_number 13768
_diffrn_reflns_theta_full 27.00
_diffrn_reflns_theta_max 27.00
_diffrn_reflns_theta_min 3.60
_exptl_absorpt_coefficient_mu 0.727
_exptl_absorpt_correction_T_max 1.00000
_exptl_absorpt_correction_T_min 0.81574
_exptl_absorpt_correction_type multi-scan
_exptl_absorpt_process_details
;
(CrysAlis PRO; Oxford Diffraction, 2010)
;
_exptl_crystal_colour red
_exptl_crystal_density_diffrn 1.510
_exptl_crystal_density_method 'not measured'
_exptl_crystal_description block
_exptl_crystal_F_000 2912
_exptl_crystal_size_max 0.38
_exptl_crystal_size_mid 0.28
_exptl_crystal_size_min 0.12
_refine_diff_density_max 0.592
_refine_diff_density_min -0.423
_refine_ls_extinction_method none
_refine_ls_goodness_of_fit_ref 0.870
_refine_ls_hydrogen_treatment constr
_refine_ls_matrix_type full
_refine_ls_number_parameters 372
_refine_ls_number_reflns 6674
_refine_ls_number_restraints 30
_refine_ls_restrained_S_all 0.870
_refine_ls_R_factor_all 0.0995
_refine_ls_R_factor_gt 0.0468
_refine_ls_shift/su_max 0.001
_refine_ls_shift/su_mean 0.000
_refine_ls_structure_factor_coef Fsqd
_refine_ls_weighting_details 'calc w=1/[\s^2^(Fo^2^)+(0.0612P)^2^+0.0000P] where P=(Fo^2^+2Fc^2^)/3'
_refine_ls_weighting_scheme calc
_refine_ls_wR_factor_gt 0.1057
_refine_ls_wR_factor_ref 0.1223
_reflns_number_gt 3528
_reflns_number_total 6674
_reflns_threshold_expression I>2sigma(I)
_cod_data_source_file gz3210.cif
_cod_data_source_block I
_cod_original_sg_symbol_H-M 'C 2/c'
_cod_database_code 2018477
_cod_database_fobs_code 2018477

loop_
_symmetry_equiv_pos_as_xyz
'x, y, z'
'-x, y, -z+1/2'
'x+1/2, y+1/2, z'
'-x+1/2, y+1/2, -z+1/2'
'-x, -y, -z'
'x, -y, z-1/2'
'-x+1/2, -y+1/2, -z'
'x+1/2, -y+1/2, z-1/2'

loop_
_atom_site_type_symbol
_atom_site_label
_atom_site_fract_x
_atom_site_fract_y
_atom_site_fract_z
_atom_site_U_iso_or_equiv
_atom_site_adp_type
_atom_site_calc_flag
_atom_site_refinement_flags
_atom_site_occupancy
_atom_site_symmetry_multiplicity
C C1 0.0616(2) 0.2894(3) 0.34915(16) 0.0531(12) Uani d . 1 1
H H1 0.0999 0.2523 0.3684 0.064 Uiso calc R 1 1
C C2 0.0029(3) 0.2296(3) 0.32605(16) 0.0560(12) Uani d . 1 1
H H2 0.0016 0.1550 0.3300 0.067 Uiso calc R 1 1
C C3 -0.0539(3) 0.2815(3) 0.29696(15) 0.0515(11) Uani d . 1 1
C C4 -0.0511(2) 0.3937(3) 0.29453(13) 0.0455(10) Uani d . 1 1
H H4 -0.0899 0.4315 0.2760 0.055 Uiso calc R 1 1
C C5 0.0099(2) 0.4497(3) 0.31985(13) 0.0369(9) Uani d . 1 1
C C6 0.0120(2) 0.5683(3) 0.32329(13) 0.0393(10) Uani d . 1 1
C C7 -0.0443(2) 0.6340(3) 0.29916(13) 0.0433(10) Uani d . 1 1
H H7 -0.0824 0.6045 0.2770 0.052 Uiso calc R 1 1
C C8 -0.0431(3) 0.7438(3) 0.30847(15) 0.0507(11) Uani d . 1 1
C C9 0.0132(3) 0.7828(3) 0.34251(15) 0.0555(12) Uani d . 1 1
H H9 0.0139 0.8555 0.3510 0.067 Uiso calc R 1 1
C C10 0.0683(2) 0.7141(3) 0.36382(15) 0.0539(12) Uani d . 1 1
H H10 0.1066 0.7430 0.3860 0.065 Uiso calc R 1 1
C C11 -0.1165(3) 0.1208(4) 0.2679(2) 0.0952(19) Uani d . 1 1
H H11A -0.1628 0.0981 0.2488 0.143 Uiso calc R 1 1
H H11B -0.1137 0.0903 0.2991 0.143 Uiso calc R 1 1
H H11C -0.0739 0.0965 0.2537 0.143 Uiso calc R 1 1
C C12 -0.1512(3) 0.7835(4) 0.25109(18) 0.0826(17) Uani d . 1 1
H H12A -0.1819 0.8444 0.2396 0.124 Uiso calc R 1 1
H H12B -0.1822 0.7300 0.2633 0.124 Uiso calc R 1 1
H H12C -0.1286 0.7529 0.2256 0.124 Uiso calc R 1 1
C C13 0.3192(2) 0.4378(3) 0.38647(16) 0.0539(11) Uani d . 1 1
H H13A 0.3217 0.4548 0.3536 0.065 Uiso calc R 1 1
H H13B 0.3625 0.3927 0.3982 0.065 Uiso calc R 1 1
C C14 0.3227(3) 0.5407(4) 0.41482(17) 0.0630(13) Uani d . 1 1
H H14A 0.3317 0.5235 0.4484 0.076 Uiso calc R 1 1
H H14B 0.3647 0.5846 0.4077 0.076 Uiso calc R 1 1
C C15 0.2267(3) 0.6424(3) 0.44868(15) 0.0586(13) Uani d . 1 1
H H15A 0.1861 0.6948 0.4415 0.070 Uiso calc R 1 1
H H15B 0.2693 0.6783 0.4677 0.070 Uiso calc R 1 1
C C16 0.2001(3) 0.5504(4) 0.47651(15) 0.0613(12) Uani d . 1 1
H H16A 0.1742 0.5795 0.5014 0.074 Uiso calc R 1 1
H H16B 0.2438 0.5098 0.4915 0.074 Uiso calc R 1 1
C C17 0.1716(3) 0.3608(3) 0.45568(16) 0.0602(13) Uani d . 1 1
H H17A 0.1323 0.3126 0.4404 0.072 Uiso calc R 1 1
H H17B 0.1772 0.3477 0.4896 0.072 Uiso calc R 1 1
C C18 0.2452(3) 0.3352(3) 0.43826(15) 0.0550(12) Uani d . 1 1
H H18A 0.2868 0.3659 0.4601 0.066 Uiso calc R 1 1
H H18B 0.2521 0.2574 0.4381 0.066 Uiso calc R 1 1
C C19 0.0691(3) 0.4899(3) 0.45520(16) 0.0593(11) Uani d . 1 1
H H19A 0.0359 0.4429 0.4349 0.089 Uiso calc R 1 1
H H19B 0.0539 0.5637 0.4491 0.089 Uiso calc R 1 1
H H19C 0.0664 0.4726 0.4877 0.089 Uiso calc R 1 1
C C20 0.2469(3) 0.2871(3) 0.35512(16) 0.0631(13) Uani d . 1 1
H H20A 0.2019 0.2446 0.3557 0.095 Uiso calc R 1 1
H H20B 0.2909 0.2424 0.3636 0.095 Uiso calc R 1 1
H H20C 0.2469 0.3157 0.3238 0.095 Uiso calc R 1 1
C C21 0.2634(3) 0.6967(3) 0.37392(17) 0.0642(14) Uani d . 1 1
H H21A 0.2782 0.6716 0.3448 0.096 Uiso calc R 1 1
H H21B 0.3029 0.7412 0.3905 0.096 Uiso calc R 1 1
H H21C 0.2175 0.7382 0.3671 0.096 Uiso calc R 1 1
Cl Cl1 0.18827(6) 0.51560(8) 0.29331(4) 0.0539(3) Uani d . 1 1
N N1 0.06854(19) 0.3979(2) 0.34630(11) 0.0425(8) Uani d . 1 1
N N2 0.07061(18) 0.6068(2) 0.35457(11) 0.0395(8) Uani d . 1 1
N N3 0.25028(19) 0.6032(3) 0.40371(12) 0.0472(9) Uani d . 1 1
N N4 0.24841(19) 0.3781(2) 0.38968(12) 0.0444(8) Uani d . 1 1
N N5 0.14719(19) 0.4754(2) 0.44591(11) 0.0468(8) Uani d . 1 1
O O1 -0.11519(19) 0.2343(2) 0.27114(12) 0.0749(10) Uani d . 1 1
O O2 -0.09296(18) 0.8177(2) 0.28774(11) 0.0666(9) Uani d . 1 1
Ru Ru1 0.159148(17) 0.49683(2) 0.373612(10) 0.03929(12) Uani d . 1 1
Cl Cl2 0.38146(8) 0.51358(9) 0.08124(5) 0.0689(4) Uani d . 1 1
O O3 0.4606(3) 0.5200(3) 0.08513(19) 0.1126(15) Uani d . 1 1
O O4 0.3527(3) 0.4139(3) 0.06576(16) 0.1195(17) Uani d . 1 1
O O5 0.3674(4) 0.5277(4) 0.1293(2) 0.153(2) Uani d . 1 1
O O6 0.3457(3) 0.5964(3) 0.05493(18) 0.135(2) Uani d . 1 1
C C22 0.3146(6) -0.0184(5) 0.3627(4) 0.176(5) Uani d U 1 1
H H22A 0.3033 0.0192 0.3331 0.264 Uiso calc R 1 1
H H22B 0.2681 -0.0395 0.3734 0.264 Uiso calc R 1 1
H H22C 0.3442 -0.0817 0.3586 0.264 Uiso calc R 1 1
C C23 0.3561(6) 0.0504(7) 0.3967(4) 0.112(3) Uani d U 1 1
N N7 0.3883(5) 0.1126(7) 0.4209(3) 0.148(3) Uani d U 1 1
C C24 0.4845(4) 0.6830(6) -0.0138(2) 0.122(2) Uani d U 1 1
H H24A 0.4600 0.7326 -0.0371 0.183 Uiso calc R 1 1
H H24B 0.4471 0.6498 0.0025 0.183 Uiso calc R 1 1
H H24C 0.5103 0.6283 -0.0292 0.183 Uiso calc R 1 1
C C25 0.5374(4) 0.7394(5) 0.0189(3) 0.094(2) Uani d U 1 1
N N8 0.5795(4) 0.7861(5) 0.0441(3) 0.143(3) Uani d U 1 1

loop_
_atom_site_aniso_label
_atom_site_aniso_U_11
_atom_site_aniso_U_22
_atom_site_aniso_U_33
_atom_site_aniso_U_12
_atom_site_aniso_U_13
_atom_site_aniso_U_23
C1 0.051(3) 0.037(2) 0.068(3) 0.001(2) -0.002(2) 0.004(2)
C2 0.065(3) 0.034(2) 0.069(3) -0.013(2) 0.007(3) -0.002(2)
C3 0.049(3) 0.052(3) 0.053(3) -0.012(2) 0.006(2) -0.008(2)
C4 0.043(3) 0.053(2) 0.039(2) -0.003(2) 0.0003(19) -0.0036(19)
C5 0.036(2) 0.041(2) 0.035(2) -0.0046(19) 0.0082(18) 0.0011(17)
C6 0.046(3) 0.037(2) 0.033(2) -0.0012(19) -0.0015(18) 0.0023(16)
C7 0.041(3) 0.046(2) 0.041(2) 0.003(2) 0.0015(19) -0.0035(18)
C8 0.059(3) 0.044(2) 0.047(3) 0.006(2) -0.001(2) 0.0027(19)
C9 0.062(3) 0.036(2) 0.063(3) 0.003(2) -0.007(2) -0.006(2)
C10 0.052(3) 0.047(2) 0.056(3) 0.001(2) -0.012(2) -0.013(2)
C11 0.098(5) 0.073(3) 0.111(5) -0.040(3) 0.004(4) -0.016(3)
C12 0.092(4) 0.079(3) 0.068(3) 0.026(3) -0.018(3) -0.004(3)
C13 0.044(3) 0.056(3) 0.061(3) 0.002(2) 0.002(2) 0.002(2)
C14 0.046(3) 0.064(3) 0.072(3) -0.003(2) -0.011(2) -0.006(2)
C15 0.068(3) 0.049(2) 0.051(3) 0.002(2) -0.016(2) -0.013(2)
C16 0.060(3) 0.073(3) 0.048(3) 0.000(3) -0.001(2) -0.006(2)
C17 0.064(3) 0.056(3) 0.058(3) 0.003(2) 0.003(2) 0.017(2)
C18 0.061(3) 0.050(2) 0.050(3) 0.007(2) -0.006(2) 0.011(2)
C19 0.048(3) 0.075(3) 0.057(3) 0.008(3) 0.016(2) 0.005(2)
C20 0.065(3) 0.057(3) 0.065(3) 0.017(2) 0.005(2) -0.006(2)
C21 0.065(3) 0.052(2) 0.071(3) -0.017(2) -0.004(3) 0.004(2)
Cl1 0.0534(6) 0.0642(7) 0.0413(5) -0.0034(5) -0.0026(4) 0.0033(5)
N1 0.044(2) 0.0386(17) 0.044(2) -0.0008(16) 0.0026(16) -0.0052(15)
N2 0.040(2) 0.0362(17) 0.0403(19) -0.0010(15) -0.0014(15) 0.0001(14)
N3 0.044(2) 0.0472(19) 0.048(2) -0.0034(16) -0.0017(17) -0.0044(16)
N4 0.042(2) 0.0391(17) 0.049(2) 0.0006(16) -0.0014(16) 0.0027(15)
N5 0.044(2) 0.054(2) 0.0394(18) -0.0021(16) -0.0038(15) 0.0037(15)
O1 0.071(2) 0.062(2) 0.086(2) -0.0270(18) -0.0068(19) -0.0165(17)
O2 0.067(2) 0.0535(18) 0.071(2) 0.0199(16) -0.0182(17) -0.0049(15)
Ru1 0.03942(18) 0.03668(18) 0.03895(17) -0.00016(16) -0.00329(12) -0.00029(15)
Cl2 0.0714(9) 0.0486(7) 0.0814(9) 0.0038(6) -0.0056(7) 0.0024(6)
O3 0.073(3) 0.098(3) 0.162(5) 0.001(2) 0.002(3) 0.003(3)
O4 0.128(4) 0.0465(19) 0.165(4) -0.002(2) -0.041(3) -0.009(2)
O5 0.153(5) 0.179(5) 0.130(5) -0.009(4) 0.031(4) -0.021(4)
O6 0.138(4) 0.060(2) 0.184(5) 0.016(2) -0.052(3) 0.033(3)
C22 0.186(10) 0.087(5) 0.292(13) -0.020(5) 0.157(9) -0.037(6)
C23 0.129(9) 0.091(6) 0.131(8) 0.050(5) 0.064(6) 0.051(5)
N7 0.138(7) 0.194(8) 0.112(6) 0.067(6) 0.017(5) 0.039(5)
C24 0.133(7) 0.127(6) 0.111(6) -0.024(5) 0.033(4) -0.012(4)
C25 0.081(5) 0.077(4) 0.121(6) 0.024(4) 0.010(4) 0.028(4)
N8 0.105(5) 0.107(5) 0.199(8) 0.006(4) -0.033(5) 0.027(4)

loop_
_atom_type_symbol
_atom_type_description
_atom_type_scat_dispersion_real
_atom_type_scat_dispersion_imag
_atom_type_scat_source
C C 0.0033 0.0016 'International Tables Vol C Tables 4.2.6.8 and 6.1.1.4'
Cl Cl 0.1484 0.1585 'International Tables Vol C Tables 4.2.6.8 and 6.1.1.4'
N N 0.0061 0.0033 'International Tables Vol C Tables 4.2.6.8 and 6.1.1.4'
O O 0.0106 0.0060 'International Tables Vol C Tables 4.2.6.8 and 6.1.1.4'
Ru Ru -1.2594 0.8363 'International Tables Vol C Tables 4.2.6.8 and 6.1.1.4'
H H 0.0000 0.0000 'International Tables Vol C Tables 4.2.6.8 and 6.1.1.4'

loop_
_geom_angle_atom_site_label_1
_geom_angle_atom_site_label_2
_geom_angle_atom_site_label_3
_geom_angle
N1 C1 C2 125.3(4)
N1 C1 H1 117.3
C2 C1 H1 117.3
C1 C2 C3 118.8(4)
C1 C2 H2 120.6
C3 C2 H2 120.6
O1 C3 C2 126.2(4)
O1 C3 C4 115.8(4)
C2 C3 C4 118.0(4)
C3 C4 C5 120.0(4)
C3 C4 H4 120.0
C5 C4 H4 120.0
N1 C5 C4 122.0(3)
N1 C5 C6 115.2(3)
C4 C5 C6 122.6(4)
N2 C6 C7 123.3(3)
N2 C6 C5 113.8(3)
C7 C6 C5 122.8(3)
C8 C7 C6 119.3(4)
C8 C7 H7 120.4
C6 C7 H7 120.4
O2 C8 C9 115.8(3)
O2 C8 C7 126.2(4)
C9 C8 C7 118.0(4)
C10 C9 C8 119.6(4)
C10 C9 H9 120.2
C8 C9 H9 120.2
N2 C10 C9 124.1(4)
N2 C10 H10 117.9
C9 C10 H10 117.9
O1 C11 H11A 109.5
O1 C11 H11B 109.5
H11A C11 H11B 109.5
O1 C11 H11C 109.5
H11A C11 H11C 109.5
H11B C11 H11C 109.5
O2 C12 H12A 109.5
O2 C12 H12B 109.5
H12A C12 H12B 109.5
O2 C12 H12C 109.5
H12A C12 H12C 109.5
H12B C12 H12C 109.5
N4 C13 C14 110.9(4)
N4 C13 H13A 109.5
C14 C13 H13A 109.5
N4 C13 H13B 109.5
C14 C13 H13B 109.5
H13A C13 H13B 108.0
N3 C14 C13 111.0(3)
N3 C14 H14A 109.4
C13 C14 H14A 109.4
N3 C14 H14B 109.4
C13 C14 H14B 109.4
H14A C14 H14B 108.0
N3 C15 C16 111.2(3)
N3 C15 H15A 109.4
C16 C15 H15A 109.4
N3 C15 H15B 109.4
C16 C15 H15B 109.4
H15A C15 H15B 108.0
C15 C16 N5 112.3(3)
C15 C16 H16A 109.1
N5 C16 H16A 109.1
C15 C16 H16B 109.1
N5 C16 H16B 109.1
H16A C16 H16B 107.9
N5 C17 C18 112.3(4)
N5 C17 H17A 109.1
C18 C17 H17A 109.1
N5 C17 H17B 109.1
C18 C17 H17B 109.1
H17A C17 H17B 107.9
N4 C18 C17 112.9(3)
N4 C18 H18A 109.0
C17 C18 H18A 109.0
N4 C18 H18B 109.0
C17 C18 H18B 109.0
H18A C18 H18B 107.8
N5 C19 H19A 109.5
N5 C19 H19B 109.5
H19A C19 H19B 109.5
N5 C19 H19C 109.5
H19A C19 H19C 109.5
H19B C19 H19C 109.5
N4 C20 H20A 109.5
N4 C20 H20B 109.5
H20A C20 H20B 109.5
N4 C20 H20C 109.5
H20A C20 H20C 109.5
H20B C20 H20C 109.5
N3 C21 H21A 109.5
N3 C21 H21B 109.5
H21A C21 H21B 109.5
N3 C21 H21C 109.5
H21A C21 H21C 109.5
H21B C21 H21C 109.5
C1 N1 C5 115.7(3)
C1 N1 Ru1 129.4(3)
C5 N1 Ru1 114.9(2)
C10 N2 C6 115.5(3)
C10 N2 Ru1 129.0(3)
C6 N2 Ru1 114.8(2)
C21 N3 C15 109.4(3)
C21 N3 C14 108.8(4)
C15 N3 C14 109.3(3)
C21 N3 Ru1 114.9(2)
C15 N3 Ru1 104.4(3)
C14 N3 Ru1 110.0(2)
C13 N4 C18 112.8(3)
C13 N4 C20 105.5(3)
C18 N4 C20 110.3(3)
C13 N4 Ru1 104.8(2)
C18 N4 Ru1 108.0(3)
C20 N4 Ru1 115.5(2)
C19 N5 C17 109.8(3)
C19 N5 C16 110.4(3)
C17 N5 C16 109.7(3)
C19 N5 Ru1 113.4(2)
C17 N5 Ru1 103.3(2)
C16 N5 Ru1 110.0(3)
C3 O1 C11 118.0(4)
C8 O2 C12 118.7(3)
N1 Ru1 N2 76.86(12)
N1 Ru1 N5 96.07(12)
N2 Ru1 N5 98.76(13)
N1 Ru1 N4 100.65(12)
N2 Ru1 N4 176.76(11)
N5 Ru1 N4 83.50(13)
N1 Ru1 N3 177.62(13)
N2 Ru1 N3 101.51(12)
N5 Ru1 N3 82.44(13)
N4 Ru1 N3 81.05(12)
N1 Ru1 Cl1 88.06(9)
N2 Ru1 Cl1 87.25(9)
N5 Ru1 Cl1 173.35(9)
N4 Ru1 Cl1 90.62(10)
N3 Ru1 Cl1 93.60(10)
O6 Cl2 O4 111.8(3)
O6 Cl2 O3 112.4(3)
O4 Cl2 O3 113.4(3)
O6 Cl2 O5 107.4(3)
O4 Cl2 O5 107.7(3)
O3 Cl2 O5 103.5(3)
C23 C22 H22A 109.5
C23 C22 H22B 109.5
H22A C22 H22B 109.5
C23 C22 H22C 109.5
H22A C22 H22C 109.5
H22B C22 H22C 109.5
N7 C23 C22 173.7(10)
C25 C24 H24A 109.5
C25 C24 H24B 109.5
H24A C24 H24B 109.5
C25 C24 H24C 109.5
H24A C24 H24C 109.5
H24B C24 H24C 109.5
N8 C25 C24 178.3(9)

loop_
_geom_bond_atom_site_label_1
_geom_bond_atom_site_label_2
_geom_bond_distance
_geom_bond_publ_flag
C1 N1 1.350(5) ?
C1 C2 1.366(5) ?
C1 H1 0.9300 ?
C2 C3 1.367(6) ?
C2 H2 0.9300 ?
C3 O1 1.355(5) ?
C3 C4 1.390(5) ?
C4 C5 1.395(5) ?
C4 H4 0.9300 ?
C5 N1 1.354(5) ?
C5 C6 1.469(5) ?
C6 N2 1.355(4) ?
C6 C7 1.390(5) ?
C7 C8 1.381(5) ?
C7 H7 0.9300 ?
C8 O2 1.347(4) ?
C8 C9 1.376(5) ?
C9 C10 1.369(5) ?
C9 H9 0.9300 ?
C10 N2 1.354(4) ?
C10 H10 0.9300 ?
C11 O1 1.405(5) ?
C11 H11A 0.9600 ?
C11 H11B 0.9600 ?
C11 H11C 0.9600 ?
C12 O2 1.422(5) ?
C12 H12A 0.9600 ?
C12 H12B 0.9600 ?
C12 H12C 0.9600 ?
C13 N4 1.474(5) ?
C13 C14 1.503(6) ?
C13 H13A 0.9700 ?
C13 H13B 0.9700 ?
C14 N3 1.496(5) ?
C14 H14A 0.9700 ?
C14 H14B 0.9700 ?
C15 N3 1.489(5) ?
C15 C16 1.504(6) ?
C15 H15A 0.9700 ?
C15 H15B 0.9700 ?
C16 N5 1.504(5) ?
C16 H16A 0.9700 ?
C16 H16B 0.9700 ?
C17 N5 1.496(5) ?
C17 C18 1.504(6) ?
C17 H17A 0.9700 ?
C17 H17B 0.9700 ?
C18 N4 1.493(5) ?
C18 H18A 0.9700 ?
C18 H18B 0.9700 ?
C19 N5 1.465(5) ?
C19 H19A 0.9600 ?
C19 H19B 0.9600 ?
C19 H19C 0.9600 ?
C20 N4 1.493(5) ?
C20 H20A 0.9600 ?
C20 H20B 0.9600 ?
C20 H20C 0.9600 ?
C21 N3 1.473(5) ?
C21 H21A 0.9600 ?
C21 H21B 0.9600 ?
C21 H21C 0.9600 ?
Cl1 Ru1 2.4343(11) yes
N1 Ru1 2.081(3) yes
N2 Ru1 2.091(3) yes
N3 Ru1 2.164(3) yes
N4 Ru1 2.161(3) yes
N5 Ru1 2.121(3) yes
Cl2 O6 1.369(3) ?
Cl2 O4 1.381(3) ?
Cl2 O3 1.399(4) ?
Cl2 O5 1.440(6) ?
C22 C23 1.413(12) ?
C22 H22A 0.9600 ?
C22 H22B 0.9600 ?
C22 H22C 0.9600 ?
C23 N7 1.129(10) ?
C24 C25 1.407(9) ?
C24 H24A 0.9600 ?
C24 H24B 0.9600 ?
C24 H24C 0.9600 ?
C25 N8 1.120(8) ?

loop_
_geom_contact_atom_site_label_1
_geom_contact_atom_site_label_2
_geom_contact_distance
_geom_contact_site_symmetry_2
_geom_contact_publ_flag
C4 C4 3.339(5) 2_555 yes

loop_
_geom_hbond_atom_site_label_D
_geom_hbond_atom_site_label_H
_geom_hbond_atom_site_label_A
_geom_hbond_site_symmetry_D
_geom_hbond_site_symmetry_H
_geom_hbond_distance_DH
_geom_hbond_distance_HA
_geom_hbond_distance_DA
_geom_hbond_angle_DHA
_geom_hbond_publ_flag
C4 H4 Cl1 2_555 2_555 0.93 2.65 3.562(4) 167 yes
C7 H7 Cl1 2_555 2_555 0.93 2.77 3.695(4) 176 yes
